data_2239625
loop_
_publ_author_name
'Anderson, Brian J.'
'Shalit, Zachary A.'
'Jasinski, Jerry P.'

_publ_section_title
;
 <i>N</i>-Ethyl-2-[1-(2-hydroxynaphthalen-1-yl)ethylidene]hydrazinecarbothioamide
;
_journal_coeditor_code BT6981
_journal_issue 6
_journal_name_full 'Acta Crystallographica Section E'
_journal_page_first o732
_journal_paper_doi 10.1107/S1600536814012057
_journal_volume 70
_journal_year 2014
_chemical_formula_iupac 'C15 H17 N3 O S'
_chemical_formula_moiety 'C15 H17 N3 O S'
_chemical_formula_sum 'C15 H17 N3 O S'
_chemical_formula_weight 287.38
_chemical_name_systematic
;
<i>N</i>-Ethyl-2-[1-(2-hydroxynaphthalen-1-yl)ethylidene]hydrazinecarbothioamide
;
_space_group_crystal_system triclinic
_space_group_IT_number 2
_space_group_name_Hall '-P 1'
_space_group_name_H-M_alt 'P -1'
_symmetry_space_group_name_Hall '-P 1'
_symmetry_space_group_name_H-M 'P -1'
_atom_sites_solution_hydrogens geom
_atom_sites_solution_primary direct
_audit_creation_method
;
  Olex2 1.2
  (compiled Apr 23 2013 17:54:37, GUI svn.r4466)
;
_cell_angle_alpha 92.525(6)
_cell_angle_beta 113.034(7)
_cell_angle_gamma 93.990(7)
_cell_formula_units_Z 2
_cell_length_a 8.8988(7)
_cell_length_b 9.2993(8)
_cell_length_c 9.4821(5)
_cell_measurement_reflns_used 1994
_cell_measurement_temperature 173(2)
_cell_measurement_theta_max 71.3150
_cell_measurement_theta_min 4.7650
_cell_volume 718.18(10)
_computing_cell_refinement 'CrysAlis PRO (Agilent, 2012)'
_computing_data_collection 'CrysAlis PRO (Agilent, 2012)'
_computing_data_reduction 'CrysAlis RED (Agilent, 2012)'
_computing_molecular_graphics 'OLEX2 (Dolomanov <i>et al.</i>, 2009)'
_computing_publication_material 'OLEX2 (Dolomanov <i>et al.</i>, 2009)'
_computing_structure_refinement 'SHELXL2012 (Sheldrick, 2008)'
_computing_structure_solution
;
SUPERFLIP (Palatinus & Chapuis, 2007; Palatinus & van der Lee,
2008;
Palatinus <i>et al.</i>, 2012).
;
_diffrn_ambient_temperature 173(2)
_diffrn_detector_area_resol_mean 16.0416
_diffrn_measured_fraction_theta_full 0.994
_diffrn_measured_fraction_theta_max 0.969
_diffrn_measurement_device 'four-circle diffractometer'
_diffrn_measurement_device_type 'Agilent Eos Gemini'
_diffrn_measurement_method '\w scans'
_diffrn_radiation_monochromator graphite
_diffrn_radiation_type CuK\a
_diffrn_radiation_wavelength 1.54184
_diffrn_reflns_av_R_equivalents 0.0323
_diffrn_reflns_limit_h_max 10
_diffrn_reflns_limit_h_min -10
_diffrn_reflns_limit_k_max 11
_diffrn_reflns_limit_k_min -10
_diffrn_reflns_limit_l_max 9
_diffrn_reflns_limit_l_min -11
_diffrn_reflns_number 4327
_diffrn_reflns_theta_full 67.684
_diffrn_reflns_theta_max 71.409
_diffrn_reflns_theta_min 4.781
_exptl_absorpt_coefficient_mu 1.992
_exptl_absorpt_correction_T_max 1.00000
_exptl_absorpt_correction_T_min 0.42903
_exptl_absorpt_correction_type multi-scan
_exptl_absorpt_process_details
;
(CrysAlis PRO and CrysAlis RED; Agilent, 2012)
;
_exptl_crystal_colour colourless
_exptl_crystal_density_diffrn 1.329
_exptl_crystal_description irregular
_exptl_crystal_F_000 304
_exptl_crystal_size_max 0.42
_exptl_crystal_size_mid 0.22
_exptl_crystal_size_min 0.14
_refine_diff_density_max 0.405
_refine_diff_density_min -0.410
_refine_ls_extinction_method none
_refine_ls_goodness_of_fit_ref 1.057
_refine_ls_hydrogen_treatment constr
_refine_ls_matrix_type full
_refine_ls_number_parameters 184
_refine_ls_number_reflns 2710
_refine_ls_number_restraints 0
_refine_ls_restrained_S_all 1.057
_refine_ls_R_factor_all 0.0607
_refine_ls_R_factor_gt 0.0542
_refine_ls_shift/su_max 0.000
_refine_ls_shift/su_mean 0.000
_refine_ls_structure_factor_coef Fsqd
_refine_ls_weighting_details
;
 w=1/[\s^2^(Fo^2^)+(0.0898P)^2^+0.2589P]
 where P=(Fo^2^+2Fc^2^)/3
;
_refine_ls_weighting_scheme calc
_refine_ls_wR_factor_gt 0.1450
_refine_ls_wR_factor_ref 0.1530
_reflns_number_gt 2365
_reflns_number_total 2710
_reflns_threshold_expression I>2\s(I)
_cod_data_source_file bt6981sup1.cif
_cod_data_source_block I
_cod_database_code 2239625
_cod_database_fobs_code 2239625
_shelx_space_group_comment
;
The symmetry employed for this shelxl refinement is uniquely defined
by the following loop, which should always be used as a source of
symmetry information in preference to the above space-group names.
They are only intended as comments.
;

loop_
_space_group_symop_operation_xyz
'x, y, z'
'-x, -y, -z'

loop_
_atom_site_type_symbol
_atom_site_label
_atom_site_fract_x
_atom_site_fract_y
_atom_site_fract_z
_atom_site_U_iso_or_equiv
_atom_site_adp_type
_atom_site_calc_flag
_atom_site_occupancy
S S1 0.53047(7) 0.69555(5) 0.11487(6) 0.0286(2) Uani d 1
O O1 0.6330(2) 0.03677(17) 0.2160(2) 0.0360(4) Uani d 1
H H1 0.6056 -0.0495 0.1793 0.054 Uiso calc 1
N N1 0.6310(3) 0.6503(2) 0.4127(2) 0.0342(5) Uani d 1
H H1A 0.6824 0.5980 0.4893 0.041 Uiso calc 1
N N2 0.6777(2) 0.47722(19) 0.2599(2) 0.0242(4) Uani d 1
H H2 0.6733 0.4430 0.1702 0.029 Uiso calc 1
N N3 0.7469(2) 0.40209(19) 0.3892(2) 0.0234(4) Uani d 1
C C1 0.6168(3) 0.6042(2) 0.2735(2) 0.0226(5) Uani d 1
C C2 0.8136(3) 0.2868(2) 0.3759(3) 0.0230(5) Uani d 1
C C3 0.8262(3) 0.2283(2) 0.2325(2) 0.0219(4) Uani d 1
C C4 0.7379(3) 0.1000(2) 0.1585(3) 0.0251(5) Uani d 1
C C5 0.7515(3) 0.0388(2) 0.0254(3) 0.0284(5) Uani d 1
H H5 0.6860 -0.0475 -0.0267 0.034 Uiso calc 1
C C6 0.8583(3) 0.1036(2) -0.0279(3) 0.0278(5) Uani d 1
H H6 0.8656 0.0625 -0.1182 0.033 Uiso calc 1
C C7 0.9594(3) 0.2317(2) 0.0491(3) 0.0249(5) Uani d 1
C C8 1.0824(3) 0.2928(3) 0.0032(3) 0.0294(5) Uani d 1
H H8 1.0948 0.2499 -0.0839 0.035 Uiso calc 1
C C9 1.1834(3) 0.4128(3) 0.0832(3) 0.0319(5) Uani d 1
H H9 1.2667 0.4516 0.0527 0.038 Uiso calc 1
C C10 1.1634(3) 0.4782(2) 0.2102(3) 0.0298(5) Uani d 1
H H10 1.2323 0.5623 0.2641 0.036 Uiso calc 1
C C11 1.0455(3) 0.4222(2) 0.2576(3) 0.0245(5) Uani d 1
H H11 1.0332 0.4684 0.3433 0.029 Uiso calc 1
C C12 0.9418(2) 0.2955(2) 0.1797(2) 0.0216(4) Uani d 1
C C13 0.8917(3) 0.2093(3) 0.5182(3) 0.0344(6) Uani d 1
H H13A 1.0106 0.2152 0.5473 0.052 Uiso calc 1
H H13B 0.8472 0.1076 0.4985 0.052 Uiso calc 1
H H13C 0.8686 0.2543 0.6021 0.052 Uiso calc 1
C C14 0.5673(4) 0.7823(4) 0.4484(3) 0.0555(9) Uani d 1
H H14A 0.5943 0.8613 0.3931 0.067 Uiso calc 1
H H14B 0.4462 0.7659 0.4092 0.067 Uiso calc 1
C C15 0.6293(6) 0.8273(5) 0.6067(4) 0.0845(15) Uani d 1
H H15A 0.5734 0.9099 0.6224 0.127 Uiso calc 1
H H15B 0.7473 0.8558 0.6438 0.127 Uiso calc 1
H H15C 0.6102 0.7475 0.6636 0.127 Uiso calc 1

loop_
_atom_site_aniso_label
_atom_site_aniso_U_11
_atom_site_aniso_U_22
_atom_site_aniso_U_33
_atom_site_aniso_U_12
_atom_site_aniso_U_13
_atom_site_aniso_U_23
S1 0.0383(4) 0.0169(3) 0.0243(3) 0.0057(2) 0.0052(2) 0.0014(2)
O1 0.0362(9) 0.0208(8) 0.0520(11) -0.0063(7) 0.0208(8) -0.0064(7)
N1 0.0440(12) 0.0314(11) 0.0233(10) 0.0204(9) 0.0066(9) 0.0003(8)
N2 0.0329(10) 0.0193(9) 0.0190(9) 0.0090(7) 0.0078(8) 0.0005(7)
N3 0.0277(9) 0.0196(9) 0.0206(9) 0.0026(7) 0.0071(7) 0.0008(7)
C1 0.0210(10) 0.0188(10) 0.0236(11) 0.0022(8) 0.0044(8) -0.0017(8)
C2 0.0221(10) 0.0173(10) 0.0273(11) 0.0010(8) 0.0075(9) 0.0023(8)
C3 0.0218(10) 0.0158(9) 0.0249(11) 0.0050(8) 0.0051(8) 0.0021(8)
C4 0.0215(10) 0.0164(10) 0.0331(12) 0.0054(8) 0.0054(9) 0.0015(8)
C5 0.0245(11) 0.0184(10) 0.0339(12) 0.0052(8) 0.0026(9) -0.0042(9)
C6 0.0281(11) 0.0261(11) 0.0238(11) 0.0115(9) 0.0037(9) -0.0042(9)
C7 0.0248(11) 0.0235(10) 0.0240(11) 0.0100(9) 0.0057(9) 0.0048(8)
C8 0.0339(12) 0.0310(12) 0.0253(11) 0.0120(10) 0.0119(10) 0.0072(9)
C9 0.0314(12) 0.0323(12) 0.0357(13) 0.0065(10) 0.0156(10) 0.0124(10)
C10 0.0274(11) 0.0242(11) 0.0339(12) 0.0005(9) 0.0078(10) 0.0052(9)
C11 0.0264(11) 0.0194(10) 0.0247(11) 0.0040(8) 0.0067(9) 0.0019(8)
C12 0.0205(10) 0.0176(10) 0.0222(10) 0.0062(8) 0.0029(8) 0.0039(8)
C13 0.0469(14) 0.0273(12) 0.0293(13) 0.0120(11) 0.0135(11) 0.0078(10)
C14 0.072(2) 0.0528(17) 0.0360(15) 0.0411(16) 0.0101(14) -0.0068(13)
C15 0.107(3) 0.074(2) 0.051(2) 0.062(2) 0.002(2) -0.0201(18)

loop_
_atom_type_symbol
_atom_type_description
_atom_type_scat_dispersion_real
_atom_type_scat_dispersion_imag
_atom_type_scat_source
C C 0.0181 0.0091 'International Tables Vol C Tables 4.2.6.8 and 6.1.1.4'
H H 0.0000 0.0000 'International Tables Vol C Tables 4.2.6.8 and 6.1.1.4'
N N 0.0311 0.0180 'International Tables Vol C Tables 4.2.6.8 and 6.1.1.4'
O O 0.0492 0.0322 'International Tables Vol C Tables 4.2.6.8 and 6.1.1.4'
S S 0.3331 0.5567 'International Tables Vol C Tables 4.2.6.8 and 6.1.1.4'

loop_
_geom_angle_atom_site_label_1
_geom_angle_atom_site_label_2
_geom_angle_atom_site_label_3
_geom_angle
C4 O1 H1 109.5
C1 N1 H1A 117.7
C1 N1 C14 124.6(2)
C14 N1 H1A 117.7
N3 N2 H2 120.5
C1 N2 H2 120.5
C1 N2 N3 118.96(18)
C2 N3 N2 117.91(18)
N1 C1 S1 123.94(17)
N1 C1 N2 117.0(2)
N2 C1 S1 119.01(16)
N3 C2 C3 125.3(2)
N3 C2 C13 117.1(2)
C3 C2 C13 117.53(19)
C4 C3 C2 119.75(19)
C4 C3 C12 119.3(2)
C12 C3 C2 120.65(18)
O1 C4 C3 117.4(2)
O1 C4 C5 121.37(19)
C3 C4 C5 121.2(2)
C4 C5 H5 120.1
C6 C5 C4 119.9(2)
C6 C5 H5 120.1
C5 C6 H6 119.4
C5 C6 C7 121.3(2)
C7 C6 H6 119.4
C8 C7 C6 121.8(2)
C12 C7 C6 118.7(2)
C12 C7 C8 119.4(2)
C7 C8 H8 119.6
C9 C8 C7 120.8(2)
C9 C8 H8 119.6
C8 C9 H9 120.1
C8 C9 C10 119.8(2)
C10 C9 H9 120.1
C9 C10 H10 119.5
C11 C10 C9 120.9(2)
C11 C10 H10 119.5
C10 C11 H11 119.7
C10 C11 C12 120.6(2)
C12 C11 H11 119.7
C7 C12 C3 119.48(19)
C7 C12 C11 118.3(2)
C11 C12 C3 122.1(2)
C2 C13 H13A 109.5
C2 C13 H13B 109.5
C2 C13 H13C 109.5
H13A C13 H13B 109.5
H13A C13 H13C 109.5
H13B C13 H13C 109.5
N1 C14 H14A 108.7
N1 C14 H14B 108.7
H14A C14 H14B 107.6
C15 C14 N1 114.2(3)
C15 C14 H14A 108.7
C15 C14 H14B 108.7
C14 C15 H15A 109.5
C14 C15 H15B 109.5
C14 C15 H15C 109.5
H15A C15 H15B 109.5
H15A C15 H15C 109.5
H15B C15 H15C 109.5

loop_
_geom_bond_atom_site_label_1
_geom_bond_atom_site_label_2
_geom_bond_distance
S1 C1 1.695(2)
O1 H1 0.8400
O1 C4 1.366(3)
N1 H1A 0.8800
N1 C1 1.324(3)
N1 C14 1.468(3)
N2 H2 0.8800
N2 N3 1.384(3)
N2 C1 1.355(3)
N3 C2 1.286(3)
C2 C3 1.491(3)
C2 C13 1.499(3)
C3 C4 1.378(3)
C3 C12 1.428(3)
C4 C5 1.413(3)
C5 H5 0.9500
C5 C6 1.358(3)
C6 H6 0.9500
C6 C7 1.422(3)
C7 C8 1.420(3)
C7 C12 1.418(3)
C8 H8 0.9500
C8 C9 1.372(4)
C9 H9 0.9500
C9 C10 1.404(4)
C10 H10 0.9500
C10 C11 1.374(3)
C11 H11 0.9500
C11 C12 1.423(3)
C13 H13A 0.9800
C13 H13B 0.9800
C13 H13C 0.9800
C14 H14A 0.9900
C14 H14B 0.9900
C14 C15 1.413(4)
C15 H15A 0.9800
C15 H15B 0.9800
C15 H15C 0.9800

loop_
_geom_hbond_atom_site_label_D
_geom_hbond_atom_site_label_H
_geom_hbond_atom_site_label_A
_geom_hbond_site_symmetry_A
_geom_hbond_distance_DH
_geom_hbond_distance_HA
_geom_hbond_distance_DA
_geom_hbond_angle_DHA
O1 H1 S1 1_545 0.84 2.40 3.2349(17) 170.8
C14 H14A O1 1_565 0.99 2.49 3.474(4) 170.9
N2 H2 S1 2_665 0.88 2.79 3.548(2) 144.8

loop_
_geom_torsion_atom_site_label_1
_geom_torsion_atom_site_label_2
_geom_torsion_atom_site_label_3
_geom_torsion_atom_site_label_4
_geom_torsion
O1 C4 C5 C6 -179.3(2)
N2 N3 C2 C3 1.4(3)
N2 N3 C2 C13 178.41(19)
N3 N2 C1 S1 -179.44(15)
N3 N2 C1 N1 1.5(3)
N3 C2 C3 C4 -111.9(2)
N3 C2 C3 C12 74.7(3)
C1 N1 C14 C15 -165.9(3)
C1 N2 N3 C2 -175.50(18)
C2 C3 C4 O1 4.3(3)
C2 C3 C4 C5 -177.72(19)
C2 C3 C12 C7 175.56(18)
C2 C3 C12 C11 -1.9(3)
C3 C4 C5 C6 2.8(3)
C4 C3 C12 C7 2.1(3)
C4 C3 C12 C11 -175.27(19)
C4 C5 C6 C7 0.9(3)
C5 C6 C7 C8 173.9(2)
C5 C6 C7 C12 -2.9(3)
C6 C7 C8 C9 -177.1(2)
C6 C7 C12 C3 1.3(3)
C6 C7 C12 C11 178.85(18)
C7 C8 C9 C10 -1.3(3)
C8 C7 C12 C3 -175.52(19)
C8 C7 C12 C11 2.0(3)
C8 C9 C10 C11 1.2(4)
C9 C10 C11 C12 0.6(3)
C10 C11 C12 C3 175.3(2)
C10 C11 C12 C7 -2.1(3)
C12 C3 C4 O1 177.75(18)
C12 C3 C4 C5 -4.2(3)
C12 C7 C8 C9 -0.3(3)
C13 C2 C3 C4 71.2(3)
C13 C2 C3 C12 -102.2(2)
C14 N1 C1 S1 3.2(4)
C14 N1 C1 N2 -177.7(3)
